data_4110286
loop_
_publ_author_name
'Salena R. Whitfield'
'Melanie S. Sanford'

_publ_section_title
;
 Reactivity of Pd(II) Complexes with Electrophilic Chlorinating Reagents:
 Isolation of Pd(IV) Products and Observation of C-Cl Bond-Forming
 Reductive Elimination
;
_journal_name_full 'Journal of the American Chemical Society'
_journal_page_first 15142
_journal_page_last 15143
_journal_paper_doi 10.1021/ja077866q
_journal_volume 129
_journal_year 2007
_chemical_formula_moiety 'C26 H20 Cl N3 O2 Pd, 3(C H Cl3)'
_chemical_formula_sum 'C29 H23 Cl10 N3 O2 Pd'
_chemical_formula_weight 906.40
_chemical_name_systematic
;
 ?
;
_space_group_IT_number 2
_symmetry_cell_setting triclinic
_symmetry_space_group_name_Hall '-P 1'
_symmetry_space_group_name_H-M 'P -1'
_atom_sites_solution_hydrogens geom
_atom_sites_solution_primary direct
_atom_sites_solution_secondary difmap
_audit_creation_method SHELXL-97
_cell_angle_alpha 73.298(7)
_cell_angle_beta 87.149(7)
_cell_angle_gamma 75.923(8)
_cell_formula_units_Z 2
_cell_length_a 9.264(5)
_cell_length_b 12.458(7)
_cell_length_c 16.136(9)
_cell_measurement_reflns_used 9876
_cell_measurement_temperature 108(2)
_cell_measurement_theta_max 23.19
_cell_measurement_theta_min 2.48
_cell_volume 1729.7(17)
_computing_cell_refinement 'Bruker SAINT'
_computing_data_collection 'Bruker SMART-1K'
_computing_data_reduction 'Bruker SAINT'
_computing_molecular_graphics 'Bruker SHELXTL'
_computing_publication_material 'Bruker SHELXTL'
_computing_structure_refinement 'Bruker SHELXTL'
_computing_structure_solution 'Bruker SHELXTL'
_diffrn_ambient_temperature 108(2)
_diffrn_measured_fraction_theta_full 0.992
_diffrn_measured_fraction_theta_max 0.992
_diffrn_measurement_device_type 'CCD area detector'
_diffrn_measurement_method 'phi and omega scans'
_diffrn_radiation_monochromator graphite
_diffrn_radiation_source 'fine-focus sealed tube'
_diffrn_radiation_type MoK\a
_diffrn_radiation_wavelength 0.71073
_diffrn_reflns_av_R_equivalents 0.0476
_diffrn_reflns_av_sigmaI/netI 0.0324
_diffrn_reflns_limit_h_max 12
_diffrn_reflns_limit_h_min -12
_diffrn_reflns_limit_k_max 16
_diffrn_reflns_limit_k_min -16
_diffrn_reflns_limit_l_max 21
_diffrn_reflns_limit_l_min -21
_diffrn_reflns_number 53162
_diffrn_reflns_theta_full 28.39
_diffrn_reflns_theta_max 28.39
_diffrn_reflns_theta_min 1.76
_exptl_absorpt_coefficient_mu 1.343
_exptl_absorpt_correction_T_max 0.7750
_exptl_absorpt_correction_T_min 0.7049
_exptl_absorpt_correction_type multi-scan
_exptl_absorpt_process_details
;
  Blessing, R. Acta Cryst. (1995) A51 33-38.
  Sheldrick, G.  SADABS (Version 2.10) Bruker/Siemens area
  detector absorption and other corrections, University of
  Gottingen, Germany 2003.
;
_exptl_crystal_colour yellow
_exptl_crystal_density_diffrn 1.740
_exptl_crystal_description block
_exptl_crystal_F_000 900
_exptl_crystal_size_max 0.28
_exptl_crystal_size_mid 0.28
_exptl_crystal_size_min 0.20
_refine_diff_density_max 1.079
_refine_diff_density_min -1.469
_refine_diff_density_rms 0.128
_refine_ls_extinction_method none
_refine_ls_goodness_of_fit_ref 1.054
_refine_ls_hydrogen_treatment constr
_refine_ls_matrix_type full
_refine_ls_number_parameters 406
_refine_ls_number_reflns 8613
_refine_ls_number_restraints 0
_refine_ls_restrained_S_all 1.054
_refine_ls_R_factor_all 0.0608
_refine_ls_R_factor_gt 0.0459
_refine_ls_shift/su_max 0.001
_refine_ls_shift/su_mean 0.000
_refine_ls_structure_factor_coef Fsqd
_refine_ls_weighting_details 'calc w=1/[\s^2^(Fo^2^)+(0.0665P)^2^+5.0280P] where P=(Fo^2^+2Fc^2^)/3'
_refine_ls_weighting_scheme calc
_refine_ls_wR_factor_gt 0.1249
_refine_ls_wR_factor_ref 0.1338
_reflns_number_gt 7034
_reflns_number_total 8613
_reflns_threshold_expression >2sigma(I)
_cod_data_source_file ja077866q-file002.cif
_cod_data_source_block sw642
_cod_database_code 4110286

loop_
_symmetry_equiv_pos_as_xyz
'x, y, z'
'-x, -y, -z'

loop_
_atom_site_label
_atom_site_type_symbol
_atom_site_fract_x
_atom_site_fract_y
_atom_site_fract_z
_atom_site_U_iso_or_equiv
_atom_site_adp_type
_atom_site_occupancy
_atom_site_symmetry_multiplicity
_atom_site_calc_flag
_atom_site_refinement_flags
Pd1 Pd 0.53720(7) 0.07348(6) 0.72448(4) 0.01993(11) Uani 1 1 d .
Cl1 Cl 0.56580(11) 0.20495(8) 0.59483(5) 0.02555(19) Uani 1 1 d .
Cl2 Cl 0.95680(14) 0.39148(13) 0.59780(9) 0.0536(4) Uani 1 1 d .
Cl3 Cl 0.67865(15) 0.54830(11) 0.52302(11) 0.0540(3) Uani 1 1 d .
Cl4 Cl 0.81384(18) 0.36068(15) 0.45439(10) 0.0618(4) Uani 1 1 d .
Cl5 Cl 0.43550(17) 0.63903(16) 0.70707(10) 0.0705(5) Uani 1 1 d .
Cl6 Cl 0.48085(16) 0.49431(12) 0.88248(8) 0.0497(3) Uani 1 1 d .
Cl7 Cl 0.72571(17) 0.56996(15) 0.78582(11) 0.0646(4) Uani 1 1 d .
Cl8 Cl 0.17919(17) 0.64278(15) 0.99492(9) 0.0600(4) Uani 1 1 d .
Cl9 Cl 0.17811(17) 0.80172(17) 0.82086(10) 0.0680(4) Uani 1 1 d .
Cl10 Cl 0.0000(6) 0.6276(3) 0.8629(3) 0.170(2) Uani 1 1 d .
N1 N 0.7221(3) 0.1076(3) 0.78743(18) 0.0179(6) Uani 1 1 d .
N2 N 0.6677(3) -0.0580(3) 0.67183(19) 0.0211(6) Uani 1 1 d .
N3 N 0.4906(3) -0.0380(3) 0.83651(19) 0.0213(6) Uani 1 1 d .
O1 O 0.8187(3) -0.0765(3) 0.87296(19) 0.0327(6) Uani 1 1 d .
O2 O 0.6714(3) 0.3056(3) 0.7311(2) 0.0332(6) Uani 1 1 d .
C1 C 0.8215(4) 0.0258(4) 0.8429(2) 0.0271(8) Uani 1 1 d .
C2 C 0.9404(5) 0.0772(4) 0.8682(3) 0.0362(10) Uani 1 1 d .
H2A H 0.9441 0.0644 0.9316 0.043 Uiso 1 1 calc R
H2B H 1.0398 0.0431 0.8491 0.043 Uiso 1 1 calc R
C3 C 0.8907(5) 0.2043(4) 0.8213(3) 0.0365(10) Uani 1 1 d .
H3A H 0.9670 0.2299 0.7804 0.044 Uiso 1 1 calc R
H3B H 0.8708 0.2511 0.8627 0.044 Uiso 1 1 calc R
C4 C 0.7495(5) 0.2141(4) 0.7736(3) 0.0287(8) Uani 1 1 d .
C5 C 0.8158(4) -0.0998(4) 0.6780(2) 0.0255(8) Uani 1 1 d .
H5A H 0.8729 -0.0714 0.7103 0.031 Uiso 1 1 calc R
C6 C 0.8881(4) -0.1828(4) 0.6390(3) 0.0275(8) Uani 1 1 d .
H6A H 0.9928 -0.2128 0.6458 0.033 Uiso 1 1 calc R
C7 C 0.8044(4) -0.2216(3) 0.5895(3) 0.0271(8) Uani 1 1 d .
H7A H 0.8512 -0.2778 0.5612 0.033 Uiso 1 1 calc R
C8 C 0.6516(4) -0.1770(3) 0.5821(2) 0.0235(7) Uani 1 1 d .
H8A H 0.5928 -0.2020 0.5483 0.028 Uiso 1 1 calc R
C9 C 0.5850(4) -0.0956(3) 0.6245(2) 0.0192(7) Uani 1 1 d .
C10 C 0.4233(4) -0.0440(3) 0.6229(2) 0.0208(7) Uani 1 1 d .
C11 C 0.3208(4) -0.0776(3) 0.5808(2) 0.0237(7) Uani 1 1 d .
H11A H 0.3545 -0.1361 0.5525 0.028 Uiso 1 1 calc R
C12 C 0.1700(4) -0.0255(4) 0.5803(3) 0.0279(8) Uani 1 1 d .
H12A H 0.1007 -0.0487 0.5518 0.033 Uiso 1 1 calc R
C13 C 0.1202(4) 0.0604(4) 0.6212(3) 0.0274(8) Uani 1 1 d .
H13A H 0.0171 0.0964 0.6202 0.033 Uiso 1 1 calc R
C14 C 0.2216(4) 0.0938(4) 0.6639(2) 0.0253(7) Uani 1 1 d .
H14A H 0.1877 0.1526 0.6918 0.030 Uiso 1 1 calc R
C15 C 0.3723(4) 0.0407(3) 0.6653(2) 0.0209(7) Uani 1 1 d .
C16 C 0.5490(4) -0.1527(3) 0.8591(2) 0.0248(7) Uani 1 1 d .
H16A H 0.6114 -0.1859 0.8199 0.030 Uiso 1 1 calc R
C17 C 0.5198(5) -0.2232(4) 0.9381(3) 0.0300(8) Uani 1 1 d .
H17A H 0.5604 -0.3042 0.9531 0.036 Uiso 1 1 calc R
C18 C 0.4302(5) -0.1733(4) 0.9949(3) 0.0319(9) Uani 1 1 d .
H18A H 0.4112 -0.2199 1.0503 0.038 Uiso 1 1 calc R
C19 C 0.3687(5) -0.0562(4) 0.9710(2) 0.0297(8) Uani 1 1 d .
H19A H 0.3056 -0.0219 1.0094 0.036 Uiso 1 1 calc R
C20 C 0.3997(4) 0.0121(3) 0.8899(2) 0.0221(7) Uani 1 1 d .
C21 C 0.3433(4) 0.1369(3) 0.8552(2) 0.0227(7) Uani 1 1 d .
C22 C 0.2425(4) 0.2053(4) 0.8988(3) 0.0303(8) Uani 1 1 d .
H22A H 0.2093 0.1713 0.9546 0.036 Uiso 1 1 calc R
C23 C 0.1927(5) 0.3217(4) 0.8598(3) 0.0344(9) Uani 1 1 d .
H23A H 0.1246 0.3681 0.8889 0.041 Uiso 1 1 calc R
C24 C 0.2413(5) 0.3724(4) 0.7777(3) 0.0337(9) Uani 1 1 d .
H24A H 0.2055 0.4529 0.7514 0.040 Uiso 1 1 calc R
C25 C 0.3418(4) 0.3058(3) 0.7342(3) 0.0281(8) Uani 1 1 d .
H25A H 0.3748 0.3400 0.6784 0.034 Uiso 1 1 calc R
C26 C 0.3925(4) 0.1888(3) 0.7739(2) 0.0224(7) Uani 1 1 d .
C27 C 0.7840(5) 0.4054(4) 0.5489(3) 0.0319(9) Uani 1 1 d .
H27A H 0.7273 0.3551 0.5903 0.038 Uiso 1 1 calc R
C28 C 0.5602(6) 0.5272(4) 0.7799(3) 0.0395(10) Uani 1 1 d .
H28A H 0.5829 0.4572 0.7585 0.047 Uiso 1 1 calc R
C29 C 0.0768(6) 0.7199(5) 0.8982(4) 0.0508(13) Uani 1 1 d .
H29A H -0.0087 0.7767 0.9138 0.061 Uiso 1 1 calc R

loop_
_atom_site_aniso_label
_atom_site_aniso_U_11
_atom_site_aniso_U_22
_atom_site_aniso_U_33
_atom_site_aniso_U_23
_atom_site_aniso_U_13
_atom_site_aniso_U_12
Pd1 0.0203(2) 0.0225(3) 0.01794(18) -0.00623(18) -0.00084(15) -0.0059(2)
Cl1 0.0319(5) 0.0279(4) 0.0184(4) -0.0041(3) -0.0008(3) -0.0129(4)
Cl2 0.0365(6) 0.0629(8) 0.0497(7) 0.0104(6) -0.0103(5) -0.0198(6)
Cl3 0.0416(7) 0.0333(6) 0.0854(10) -0.0171(6) -0.0057(6) -0.0040(5)
Cl4 0.0644(9) 0.0830(11) 0.0581(8) -0.0430(8) 0.0283(7) -0.0330(8)
Cl5 0.0508(8) 0.0782(11) 0.0523(8) 0.0220(7) -0.0012(6) -0.0075(7)
Cl6 0.0638(8) 0.0503(7) 0.0338(6) -0.0006(5) 0.0002(5) -0.0246(6)
Cl7 0.0515(8) 0.0733(10) 0.0620(9) 0.0001(7) -0.0028(7) -0.0241(7)
Cl8 0.0558(8) 0.0836(11) 0.0453(7) -0.0228(7) -0.0021(6) -0.0194(7)
Cl9 0.0441(7) 0.0983(13) 0.0516(8) -0.0157(8) -0.0019(6) -0.0047(8)
Cl10 0.242(5) 0.0693(16) 0.196(4) -0.007(2) -0.158(4) -0.036(3)
N1 0.0164(13) 0.0258(15) 0.0140(12) -0.0063(11) 0.0021(10) -0.0094(11)
N2 0.0212(14) 0.0266(15) 0.0177(13) -0.0065(12) 0.0017(11) -0.0097(12)
N3 0.0221(15) 0.0249(15) 0.0178(13) -0.0051(12) -0.0001(11) -0.0085(12)
O1 0.0318(15) 0.0320(15) 0.0314(15) -0.0054(12) -0.0016(12) -0.0062(12)
O2 0.0363(16) 0.0279(15) 0.0356(16) -0.0085(12) -0.0009(13) -0.0081(12)
C1 0.0269(19) 0.035(2) 0.0215(17) -0.0094(15) 0.0034(14) -0.0110(16)
C2 0.032(2) 0.044(3) 0.032(2) -0.0068(19) -0.0090(17) -0.0119(19)
C3 0.036(2) 0.042(2) 0.035(2) -0.0116(19) -0.0076(18) -0.0147(19)
C4 0.029(2) 0.037(2) 0.0242(18) -0.0133(16) 0.0017(15) -0.0100(17)
C5 0.0209(17) 0.035(2) 0.0231(17) -0.0092(15) -0.0010(14) -0.0090(15)
C6 0.0228(18) 0.035(2) 0.0254(18) -0.0101(16) 0.0025(14) -0.0073(16)
C7 0.030(2) 0.0274(19) 0.0265(18) -0.0107(15) 0.0034(15) -0.0081(16)
C8 0.0270(18) 0.0252(18) 0.0209(16) -0.0079(14) -0.0022(14) -0.0087(15)
C9 0.0212(16) 0.0223(17) 0.0141(14) -0.0014(12) -0.0021(12) -0.0090(13)
C10 0.0224(17) 0.0240(17) 0.0158(15) -0.0020(13) -0.0013(13) -0.0093(14)
C11 0.0280(19) 0.0246(18) 0.0195(16) -0.0037(14) -0.0047(14) -0.0101(15)
C12 0.0260(19) 0.034(2) 0.0250(18) -0.0032(16) -0.0075(15) -0.0141(16)
C13 0.0205(17) 0.032(2) 0.0279(19) -0.0044(16) -0.0035(14) -0.0074(15)
C14 0.0217(17) 0.032(2) 0.0231(17) -0.0079(15) -0.0004(14) -0.0069(15)
C15 0.0210(16) 0.0238(17) 0.0190(16) -0.0036(13) -0.0012(13) -0.0100(14)
C16 0.0268(18) 0.0252(18) 0.0230(17) -0.0051(14) -0.0015(14) -0.0091(15)
C17 0.036(2) 0.028(2) 0.0247(18) -0.0019(15) -0.0042(16) -0.0111(17)
C18 0.043(2) 0.037(2) 0.0189(17) -0.0030(16) 0.0016(16) -0.0208(19)
C19 0.032(2) 0.041(2) 0.0214(18) -0.0106(16) 0.0052(15) -0.0165(18)
C20 0.0208(17) 0.0327(19) 0.0172(15) -0.0079(14) 0.0010(13) -0.0134(15)
C21 0.0223(17) 0.0284(19) 0.0216(16) -0.0111(14) -0.0009(13) -0.0088(14)
C22 0.0254(19) 0.042(2) 0.029(2) -0.0166(18) 0.0034(15) -0.0110(17)
C23 0.026(2) 0.039(2) 0.045(2) -0.023(2) 0.0038(18) -0.0072(17)
C24 0.029(2) 0.029(2) 0.044(2) -0.0137(18) -0.0021(18) -0.0056(17)
C25 0.0275(19) 0.028(2) 0.0299(19) -0.0097(16) -0.0012(15) -0.0071(16)
C26 0.0206(17) 0.0275(18) 0.0218(16) -0.0100(14) -0.0010(13) -0.0067(14)
C27 0.031(2) 0.031(2) 0.033(2) -0.0070(17) 0.0037(17) -0.0095(17)
C28 0.047(3) 0.034(2) 0.036(2) -0.0081(19) 0.001(2) -0.009(2)
C29 0.046(3) 0.040(3) 0.066(4) -0.017(3) -0.012(3) -0.003(2)

loop_
_atom_type_symbol
_atom_type_description
_atom_type_scat_dispersion_real
_atom_type_scat_dispersion_imag
_atom_type_scat_source
C C 0.0033 0.0016 'International Tables Vol C Tables 4.2.6.8 and 6.1.1.4'
H H 0.0000 0.0000 'International Tables Vol C Tables 4.2.6.8 and 6.1.1.4'
N N 0.0061 0.0033 'International Tables Vol C Tables 4.2.6.8 and 6.1.1.4'
O O 0.0106 0.0060 'International Tables Vol C Tables 4.2.6.8 and 6.1.1.4'
Cl Cl 0.1484 0.1585 'International Tables Vol C Tables 4.2.6.8 and 6.1.1.4'
Pd Pd -0.9988 1.0072 'International Tables Vol C Tables 4.2.6.8 and 6.1.1.4'

loop_
_geom_angle_atom_site_label_1
_geom_angle_atom_site_label_2
_geom_angle_atom_site_label_3
_geom_angle
C15 Pd1 C26 92.57(15)
C15 Pd1 N3 88.44(14)
C26 Pd1 N3 81.42(15)
C15 Pd1 N2 81.02(14)
C26 Pd1 N2 172.90(13)
N3 Pd1 N2 95.30(13)
C15 Pd1 N1 178.65(13)
C26 Pd1 N1 88.72(13)
N3 Pd1 N1 92.15(12)
N2 Pd1 N1 97.72(12)
C15 Pd1 Cl1 87.16(11)
C26 Pd1 Cl1 95.52(12)
N3 Pd1 Cl1 174.53(10)
N2 Pd1 Cl1 87.23(9)
N1 Pd1 Cl1 92.31(9)
C1 N1 C4 111.8(3)
C1 N1 Pd1 124.0(3)
C4 N1 Pd1 124.2(2)
C5 N2 C9 119.6(3)
C5 N2 Pd1 127.6(3)
C9 N2 Pd1 112.7(2)
C16 N3 C20 121.1(3)
C16 N3 Pd1 123.9(3)
C20 N3 Pd1 114.9(3)
O1 C1 N1 126.5(4)
O1 C1 C2 123.1(4)
N1 C1 C2 110.4(3)
C3 C2 C1 103.7(3)
C2 C3 C4 104.0(4)
O2 C4 N1 126.2(4)
O2 C4 C3 123.7(4)
N1 C4 C3 110.0(4)
N2 C5 C6 122.3(3)
C5 C6 C7 118.6(4)
C8 C7 C6 119.0(4)
C7 C8 C9 119.6(3)
N2 C9 C8 120.8(3)
N2 C9 C10 114.8(3)
C8 C9 C10 124.4(3)
C15 C10 C11 119.4(3)
C15 C10 C9 118.3(3)
C11 C10 C9 122.3(3)
C12 C11 C10 120.1(4)
C13 C12 C11 120.2(3)
C12 C13 C14 120.0(4)
C15 C14 C13 119.7(4)
C14 C15 C10 120.5(3)
C14 C15 Pd1 126.4(3)
C10 C15 Pd1 113.1(3)
N3 C16 C17 121.3(4)
C16 C17 C18 118.7(4)
C19 C18 C17 119.9(4)
C18 C19 C20 119.7(4)
N3 C20 C19 119.3(4)
N3 C20 C21 114.5(3)
C19 C20 C21 126.2(4)
C26 C21 C22 119.4(4)
C26 C21 C20 116.8(3)
C22 C21 C20 123.7(3)
C23 C22 C21 119.4(4)
C22 C23 C24 120.6(4)
C25 C24 C23 120.5(4)
C26 C25 C24 118.8(4)
C25 C26 C21 121.3(4)
C25 C26 Pd1 126.5(3)
C21 C26 Pd1 112.2(3)
Cl3 C27 Cl4 109.3(2)
Cl3 C27 Cl2 111.1(2)
Cl4 C27 Cl2 109.8(2)
Cl5 C28 Cl7 109.1(3)
Cl5 C28 Cl6 110.0(3)
Cl7 C28 Cl6 110.3(3)
Cl10 C29 Cl9 115.5(4)
Cl10 C29 Cl8 109.2(3)
Cl9 C29 Cl8 112.9(3)

loop_
_geom_bond_atom_site_label_1
_geom_bond_atom_site_label_2
_geom_bond_distance
Pd1 C15 2.021(4)
Pd1 C26 2.027(4)
Pd1 N3 2.038(3)
Pd1 N2 2.145(3)
Pd1 N1 2.219(3)
Pd1 Cl1 2.3056(14)
Cl2 C27 1.768(5)
Cl3 C27 1.750(5)
Cl4 C27 1.757(5)
Cl5 C28 1.751(5)
Cl6 C28 1.757(5)
Cl7 C28 1.757(5)
Cl8 C29 1.761(6)
Cl9 C29 1.759(6)
Cl10 C29 1.722(7)
N1 C1 1.337(5)
N1 C4 1.364(5)
N2 C5 1.342(5)
N2 C9 1.351(4)
N3 C16 1.346(5)
N3 C20 1.350(5)
O1 C1 1.233(5)
O2 C4 1.221(5)
C1 C2 1.525(6)
C2 C3 1.511(7)
C3 C4 1.512(6)
C5 C6 1.381(6)
C6 C7 1.393(6)
C7 C8 1.386(6)
C8 C9 1.390(5)
C9 C10 1.477(5)
C10 C15 1.395(5)
C10 C11 1.400(5)
C11 C12 1.389(6)
C12 C13 1.389(6)
C13 C14 1.396(5)
C14 C15 1.390(5)
C16 C17 1.380(5)
C17 C18 1.385(6)
C18 C19 1.377(6)
C19 C20 1.401(5)
C20 C21 1.463(6)
C21 C26 1.395(5)
C21 C22 1.408(5)
C22 C23 1.375(6)
C23 C24 1.397(7)
C24 C25 1.394(6)
C25 C26 1.384(6)
